data_1574288
loop_
_publ_author_name
'Otsuki, Shinya'
'Kanemoto, Kazuya'
'Martos, Daniel Carter'
'Kwon, Eunsang'
'Wencel-Delord, Joanna'
'Yoshikai, Naohiko'

_publ_section_title
;
 Diazomethyl-\l3-iodane meets aryne: dipolar cycloaddition and C-to-N
 iodane shift leading to indazolyl-\l3-iodanes
;
_journal_issue 18
_journal_name_full 'Chemical Science'
_journal_page_first 8053
_journal_page_last 8059
_journal_paper_doi 10.1039/D5SC00266D
_journal_volume 16
_journal_year 2025
_chemical_formula_moiety 'C20 H15 F6 I N2 O4'
_chemical_formula_sum 'C20 H15 F6 I N2 O4'
_chemical_formula_weight 588.24
_chemical_melting_point 461
_space_group_crystal_system triclinic
_space_group_IT_number 2
_space_group_name_Hall '-P 1'
_space_group_name_H-M_alt 'P -1'
_atom_sites_solution_hydrogens geom
_atom_sites_solution_primary dual
_audit_creation_date 2024-02-14
_audit_creation_method
;
Olex2 1.5
(compiled 2023.03.06 svn.rbb2c1857 for OlexSys, GUI svn.r6748)
;
_audit_update_record
;
2024-11-20 deposited with the CCDC.	2025-03-31 downloaded from the CCDC.
;
_cell_angle_alpha 73.4200(10)
_cell_angle_beta 86.6070(10)
_cell_angle_gamma 82.9770(10)
_cell_formula_units_Z 2
_cell_length_a 8.32510(10)
_cell_length_b 8.88170(10)
_cell_length_c 14.9449(2)
_cell_measurement_reflns_used 44328
_cell_measurement_temperature 99.8(3)
_cell_measurement_theta_max 31.5050
_cell_measurement_theta_min 2.3980
_cell_volume 1050.81(2)
_computing_cell_refinement 'CrysAlisPro 1.171.42.98a (Rigaku OD, 2023)'
_computing_data_collection 'CrysAlisPro 1.171.42.98a (Rigaku OD, 2023)'
_computing_data_reduction 'CrysAlisPro 1.171.42.98a (Rigaku OD, 2023)'
_computing_molecular_graphics 'Olex2 1.5 (Dolomanov et al., 2009)'
_computing_publication_material 'Olex2 1.5 (Dolomanov et al., 2009)'
_computing_structure_refinement 'SHELXL 2018/3 (Sheldrick, 2015)'
_computing_structure_solution 'SHELXT 2018/2 (Sheldrick, 2018)'
_diffrn_ambient_environment N~2~
_diffrn_ambient_temperature 99.8(3)
_diffrn_detector 'Hybrid Pixel Array Detector'
_diffrn_detector_area_resol_mean 10.0000
_diffrn_detector_type HyPix
_diffrn_measured_fraction_theta_full 1.000
_diffrn_measured_fraction_theta_max 0.892
_diffrn_measurement_details
;
List of Runs (angles in degrees, time in seconds):

  # Type    Start    End  Width  t~exp~   \w     \q     \k     \f   Frames
#--------------------------------------------------------------------------
  1  \w     -2.00  89.00   0.50    0.21    --   12.22  38.00-180.00  182
  2  \w     -2.00  60.00   0.50    0.21    --   12.22  57.00-180.00  124
  3  \w     -9.00  24.00   0.50    0.21    --   12.22  74.00 -73.65   66
  4  \w     -2.00  60.00   0.50    0.21    --   12.22  57.00  60.00  124
  5  \w     -2.00  89.00   0.50    0.21    --   12.22  38.00   0.00  182
  6  \w     -2.00  81.00   0.50    0.21    --   12.22  38.00-150.00  166
  7  \w     22.00  71.00   0.50    0.21    --  -10.03  19.00-120.00   98
  8  \w     22.00  71.00   0.50    0.21    --  -10.03  19.00 -90.00   98
  9  \w     22.00  71.00   0.50    0.21    --  -10.03  19.00  30.00   98
 10  \w    -33.00  21.00   0.50    0.21    --  -10.03  77.00  90.00  108
 11  \w     22.00  71.00   0.50    0.21    --  -10.03  19.00 150.00   98
 12  \w     22.00  71.00   0.50    0.21    --  -10.03  19.00 120.00   98
 13  \w    -90.00 -16.00   0.50    0.21    --  -10.03 -19.00  90.00  148
 14  \w    -41.00   8.00   0.50    0.21    --  -10.03  93.00   9.00   98
 15  \w    -54.00   5.00   0.50    0.21    --  -10.03 -57.00-150.00  118
 16  \w    -54.00   5.00   0.50    0.21    --  -10.03 -57.00 -30.00  118
 17  \w    -54.00   5.00   0.50    0.21    --  -10.03 -57.00   0.00  118
 18  \w    -90.00 -16.00   0.50    0.21    --  -10.03 -19.00 150.00  148
 19  \w    -54.00   5.00   0.50    0.21    --  -10.03 -57.00 -90.00  118
 20  \w    -54.00   5.00   0.50    0.21    --  -10.03 -57.00-180.00  118
 21  \w    -68.00 -16.00   0.50    0.21    --   12.22 -19.00-120.00  104
 22  \w    -15.00  35.00   0.50    0.21    --   12.22 -77.00-180.00  100
 23  \w    -15.00  35.00   0.50    0.21    --   12.22 -77.00   0.00  100
 24  \w    -54.00  27.00   0.50    0.21    --   12.22 -57.00  30.00  162
 25  \w    -19.00   7.00   0.50    0.21    --   12.22  95.00 145.82   52
 26  \w    -68.00 -16.00   0.50    0.21    --   12.22 -19.00  60.00  104
 27  \w    -15.00  35.00   0.50    0.21    --   12.22 -77.00  90.00  100
 28  \w     -4.00  41.00   0.50    0.21    --   12.22 -90.00  78.85   90
 29  \w      0.00  44.00   0.50    0.21    --   12.22 -95.00 138.17   88
 30  \w      0.00  44.00   0.50    0.21    --   12.22 -95.00  49.55   88
 31  \w     -1.00  43.00   0.50    0.21    --   12.22 -94.00  12.65   88
 32  \w     -2.00  43.00   0.50    0.21    --   12.22 -93.00 -24.16   90
 33  \w     -1.00  43.00   0.50    0.21    --   12.22 -94.00 -41.13   88
 34  \w     26.00  66.00   0.50    0.21    --   12.22-135.00 -93.55   80
 35  \w      0.00  44.00   0.50    0.21    --   12.22 -95.00 -92.65   88
 36  \w     -2.00  43.00   0.50    0.21    --   12.22 -93.00-163.40   90
;
_diffrn_measurement_device 'four-circle diffractometer'
_diffrn_measurement_device_type 'XtaLAB Synergy R, DW system, HyPix'
_diffrn_measurement_method '\w scans'
_diffrn_orient_matrix_type 'CrysAlisPro convention (1999,Acta A55,543-557)'
_diffrn_orient_matrix_UB_11 -0.0504205000
_diffrn_orient_matrix_UB_12 -0.0169860000
_diffrn_orient_matrix_UB_13 -0.0316935000
_diffrn_orient_matrix_UB_21 -0.0127020000
_diffrn_orient_matrix_UB_22 -0.0729330000
_diffrn_orient_matrix_UB_23 0.0330917000
_diffrn_orient_matrix_UB_31 -0.0683411000
_diffrn_orient_matrix_UB_32 0.0376900000
_diffrn_orient_matrix_UB_33 0.0188220000
_diffrn_radiation_monochromator 'multilayered conforcal mirror'
_diffrn_radiation_probe x-ray
_diffrn_radiation_type 'Mo K\a'
_diffrn_radiation_wavelength 0.71073
_diffrn_reflns_av_R_equivalents 0.0418
_diffrn_reflns_av_unetI/netI 0.0230
_diffrn_reflns_Laue_measured_fraction_full 1.000
_diffrn_reflns_Laue_measured_fraction_max 0.892
_diffrn_reflns_limit_h_max 11
_diffrn_reflns_limit_h_min -12
_diffrn_reflns_limit_k_max 12
_diffrn_reflns_limit_k_min -12
_diffrn_reflns_limit_l_max 21
_diffrn_reflns_limit_l_min -19
_diffrn_reflns_number 61227
_diffrn_reflns_point_group_measured_fraction_full 1.000
_diffrn_reflns_point_group_measured_fraction_max 0.892
_diffrn_reflns_theta_full 25.242
_diffrn_reflns_theta_max 31.415
_diffrn_reflns_theta_min 2.407
_diffrn_source 'Rotating-anode X-ray tube'
_diffrn_source_type 'Rigaku (Mo) X-ray Source'
_exptl_absorpt_coefficient_mu 1.608
_exptl_absorpt_correction_T_max 1.00000
_exptl_absorpt_correction_T_min 0.94300
_exptl_absorpt_correction_type multi-scan
_exptl_absorpt_process_details
;
CrysAlisPro 1.171.42.98a (Rigaku Oxford Diffraction, 2023)
Empirical absorption correction using spherical harmonics,
implemented in SCALE3 ABSPACK scaling algorithm.
;
_exptl_crystal_colour colourless
_exptl_crystal_colour_primary colourless
_exptl_crystal_density_diffrn 1.859
_exptl_crystal_description plate
_exptl_crystal_F_000 576
_exptl_crystal_recrystallization_method 'Re-crystallisation from solvent: hexane/dichloromethane'
_exptl_crystal_size_max 0.2
_exptl_crystal_size_mid 0.2
_exptl_crystal_size_min 0.05
_refine_diff_density_max 0.569
_refine_diff_density_min -0.351
_refine_diff_density_rms 0.073
_refine_ls_extinction_method none
_refine_ls_goodness_of_fit_ref 1.050
_refine_ls_hydrogen_treatment constr
_refine_ls_matrix_type full
_refine_ls_number_parameters 300
_refine_ls_number_reflns 6176
_refine_ls_number_restraints 0
_refine_ls_restrained_S_all 1.050
_refine_ls_R_factor_all 0.0204
_refine_ls_R_factor_gt 0.0183
_refine_ls_shift/su_max 0.003
_refine_ls_shift/su_mean 0.000
_refine_ls_structure_factor_coef Fsqd
_refine_ls_weighting_details 'w=1/[\s^2^(Fo^2^)+(0.0181P)^2^+0.4706P] where P=(Fo^2^+2Fc^2^)/3'
_refine_ls_weighting_scheme calc
_refine_ls_wR_factor_gt 0.0410
_refine_ls_wR_factor_ref 0.0417
_reflns_Friedel_coverage 0.000
_reflns_number_gt 5804
_reflns_number_total 6176
_reflns_threshold_expression 'I > 2\s(I)'
_cod_data_source_file d5sc00266d2.cif
_cod_data_source_block kanamoto240229_auto
_cod_depositor_comments 'Adding full bibliography for 1574288.cif.'
_cod_database_code 1574288
_shelx_shelxl_version_number 2018/3
_chemical_oxdiff_formula C20H15F6I1N2O4
_shelx_space_group_comment
;
The symmetry employed for this shelxl refinement is uniquely defined
by the following loop, which should always be used as a source of
symmetry information in preference to the above space-group names.
They are only intended as comments.
;
_olex2_refinement_description
;
1. Fixed Uiso
 At 1.2 times of:
  All C(H) groups, All C(H,H) groups
 At 1.5 times of:
  All C(H,H,H) groups
2.a Secondary CH2 refined with riding coordinates:
 C00O(H00A,H00B)
2.b Aromatic/amide H refined with riding coordinates:
 C00G(H00G), C00I(H00I), C00J(H00J), C00K(H00K), C00Q(H00Q), C00R(H00R),
 C00T(H00T)
2.c Idealised Me refined as rotating group:
 C00U(H00C,H00D,H00E), C00W(H00F,H00H,H00L)
;
_olex2_exptl_crystal_mounting_method loop
_olex2_submission_special_instructions 'No special instructions were received'
_oxdiff_exptl_absorpt_empirical_details
;
Empirical correction (ABSPACK) includes:
- Absorption correction using spherical harmonics
- Frame scaling
;
_oxdiff_exptl_absorpt_empirical_full_max 1.979
_oxdiff_exptl_absorpt_empirical_full_min 0.643

loop_
_space_group_symop_operation_xyz
'x, y, z'
'-x, -y, -z'

loop_
_atom_site_label
_atom_site_type_symbol
_atom_site_fract_x
_atom_site_fract_y
_atom_site_fract_z
_atom_site_U_iso_or_equiv
_atom_site_adp_type
_atom_site_occupancy
_atom_site_site_symmetry_order
_atom_site_calc_flag
_atom_site_refinement_flags_posn
_atom_site_refinement_flags_adp
_atom_site_refinement_flags_occupancy
_atom_site_disorder_assembly
_atom_site_disorder_group
I001 I 0.72521(2) 0.55289(2) 0.33694(2) 0.01038(3) Uani 1 1 d . . . . .
F002 F 1.06269(11) 0.57219(12) 0.11884(7) 0.0263(2) Uani 1 1 d . . . . .
F003 F 1.04615(12) 0.82472(12) 0.08978(7) 0.0297(2) Uani 1 1 d . . . . .
F004 F 0.64284(13) 0.84658(11) 0.00167(7) 0.0328(2) Uani 1 1 d . . . . .
O005 O 0.33698(11) 0.55143(12) 0.35516(7) 0.01607(19) Uani 1 1 d . . . . .
O006 O 0.83070(12) 0.71354(11) 0.22325(7) 0.01499(19) Uani 1 1 d . . . . .
F007 F 0.74038(13) 0.98280(10) 0.07927(7) 0.0300(2) Uani 1 1 d . . . . .
F008 F 0.54544(11) 0.84429(12) 0.13874(8) 0.0336(2) Uani 1 1 d . . . . .
O009 O 0.87982(11) -0.00617(11) 0.61502(7) 0.01493(19) Uani 1 1 d . . . . .
F00A F 0.95611(12) 0.72146(14) -0.00838(6) 0.0333(2) Uani 1 1 d . . . . .
O00B O 0.63805(12) -0.08739(12) 0.67271(7) 0.0201(2) Uani 1 1 d . . . . .
N00C N 0.62603(13) 0.36154(13) 0.43571(8) 0.0117(2) Uani 1 1 d . . . . .
N00D N 0.73261(13) 0.24716(13) 0.48894(8) 0.0119(2) Uani 1 1 d . . . . .
C00E C 0.46917(15) 0.33003(15) 0.46107(9) 0.0113(2) Uani 1 1 d . . . . .
C00F C 0.47474(15) 0.18876(15) 0.53309(9) 0.0116(2) Uani 1 1 d . . . . .
C00G C 0.60644(16) 0.32375(16) 0.24072(10) 0.0149(3) Uani 1 1 d . . . . .
H00G H 0.571538 0.266761 0.301253 0.018 Uiso 1 1 calc R U . . .
C00H C 0.32265(16) 0.41587(16) 0.42407(9) 0.0130(2) Uani 1 1 d . . . . .
C00I C 0.18635(16) 0.20824(16) 0.53378(10) 0.0153(3) Uani 1 1 d . . . . .
H00I H 0.087312 0.167091 0.557210 0.018 Uiso 1 1 calc R U . . .
C00J C 0.18194(16) 0.35269(16) 0.46186(10) 0.0147(3) Uani 1 1 d . . . . .
H00J H 0.080406 0.407016 0.439254 0.018 Uiso 1 1 calc R U . . .
C00K C 0.32950(16) 0.12547(16) 0.57084(9) 0.0140(2) Uani 1 1 d . . . . .
H00K H 0.330601 0.029723 0.619803 0.017 Uiso 1 1 calc R U . . .
C00L C 0.64420(15) 0.14441(15) 0.54744(9) 0.0119(2) Uani 1 1 d . . . . .
C00M C 0.68057(15) 0.45984(15) 0.22705(9) 0.0122(2) Uani 1 1 d . . . . .
C00N C 0.71801(16) 0.00486(16) 0.61821(9) 0.0131(2) Uani 1 1 d . . . . .
C00O C 0.96378(17) -0.13873(16) 0.68351(10) 0.0175(3) Uani 1 1 d . . . . .
H00A H 1.070673 -0.169558 0.657345 0.021 Uiso 1 1 calc R U . . .
H00B H 0.900302 -0.230389 0.697828 0.021 Uiso 1 1 calc R U . . .
C00P C 0.72995(16) 0.54982(16) 0.13997(9) 0.0135(2) Uani 1 1 d . . . . .
C00Q C 0.58465(17) 0.27303(17) 0.16275(10) 0.0177(3) Uani 1 1 d . . . . .
H00Q H 0.534162 0.179893 0.169713 0.021 Uiso 1 1 calc R U . . .
C00R C 0.63632(17) 0.35784(17) 0.07505(10) 0.0186(3) Uani 1 1 d . . . . .
H00R H 0.623151 0.320820 0.022532 0.022 Uiso 1 1 calc R U . . .
C00S C 0.80258(16) 0.70223(16) 0.13506(9) 0.0138(2) Uani 1 1 d . . . . .
C00T C 0.70707(17) 0.49617(17) 0.06289(10) 0.0166(3) Uani 1 1 d . . . . .
H00T H 0.739926 0.554348 0.002184 0.020 Uiso 1 1 calc R U . . .
C00U C 0.19020(17) 0.63803(18) 0.31423(11) 0.0212(3) Uani 1 1 d . . . . .
H00C H 0.215908 0.730225 0.263506 0.032 Uiso 1 1 calc R U . . .
H00D H 0.122203 0.673216 0.361845 0.032 Uiso 1 1 calc R U . . .
H00E H 0.132010 0.569943 0.289328 0.032 Uiso 1 1 calc R U . . .
C00V C 0.96804(18) 0.70661(18) 0.08255(10) 0.0203(3) Uani 1 1 d . . . . .
C00W C 0.9866(2) -0.0952(2) 0.77182(11) 0.0273(3) Uani 1 1 d . . . . .
H00F H 1.044799 -0.001294 0.757102 0.041 Uiso 1 1 calc R U . . .
H00H H 1.049205 -0.183288 0.815584 0.041 Uiso 1 1 calc R U . . .
H00L H 0.880575 -0.072659 0.800251 0.041 Uiso 1 1 calc R U . . .
C00X C 0.68234(19) 0.84618(17) 0.08729(11) 0.0217(3) Uani 1 1 d . . . . .

loop_
_atom_site_aniso_label
_atom_site_aniso_U_11
_atom_site_aniso_U_22
_atom_site_aniso_U_33
_atom_site_aniso_U_23
_atom_site_aniso_U_13
_atom_site_aniso_U_12
I001 0.01038(4) 0.01102(4) 0.00983(4) -0.00259(3) 0.00052(3) -0.00265(3)
F002 0.0168(4) 0.0335(5) 0.0293(5) -0.0119(4) 0.0027(4) 0.0003(4)
F003 0.0284(5) 0.0354(5) 0.0278(5) -0.0073(4) 0.0083(4) -0.0208(4)
F004 0.0473(6) 0.0220(5) 0.0261(5) -0.0003(4) -0.0199(4) 0.0010(4)
O005 0.0117(4) 0.0172(5) 0.0159(5) 0.0003(4) -0.0020(4) 0.0003(4)
O006 0.0195(5) 0.0150(5) 0.0108(4) -0.0023(4) 0.0017(4) -0.0076(4)
F007 0.0448(6) 0.0118(4) 0.0316(5) -0.0007(4) -0.0067(4) -0.0058(4)
F008 0.0218(5) 0.0264(5) 0.0461(6) -0.0039(5) 0.0007(4) 0.0066(4)
O009 0.0117(4) 0.0147(5) 0.0157(5) 0.0003(4) -0.0018(4) -0.0016(3)
F00A 0.0323(5) 0.0563(7) 0.0123(4) -0.0072(4) 0.0065(4) -0.0170(5)
O00B 0.0172(5) 0.0176(5) 0.0210(5) 0.0031(4) 0.0007(4) -0.0059(4)
N00C 0.0097(5) 0.0129(5) 0.0109(5) -0.0004(4) -0.0001(4) -0.0020(4)
N00D 0.0116(5) 0.0119(5) 0.0113(5) -0.0020(4) -0.0009(4) -0.0007(4)
C00E 0.0102(6) 0.0137(6) 0.0116(6) -0.0054(5) 0.0005(4) -0.0028(5)
C00F 0.0122(6) 0.0122(6) 0.0116(6) -0.0051(5) 0.0014(4) -0.0034(5)
C00G 0.0148(6) 0.0150(6) 0.0153(6) -0.0046(5) 0.0010(5) -0.0029(5)
C00H 0.0132(6) 0.0150(6) 0.0116(6) -0.0048(5) -0.0001(5) -0.0023(5)
C00I 0.0126(6) 0.0176(6) 0.0188(7) -0.0086(5) 0.0033(5) -0.0061(5)
C00J 0.0104(6) 0.0179(6) 0.0177(6) -0.0080(5) -0.0004(5) -0.0014(5)
C00K 0.0148(6) 0.0136(6) 0.0148(6) -0.0053(5) 0.0027(5) -0.0051(5)
C00L 0.0123(6) 0.0131(6) 0.0114(6) -0.0042(5) 0.0000(5) -0.0030(5)
C00M 0.0116(6) 0.0139(6) 0.0120(6) -0.0052(5) -0.0012(4) -0.0003(5)
C00N 0.0132(6) 0.0130(6) 0.0135(6) -0.0038(5) -0.0005(5) -0.0025(5)
C00O 0.0162(6) 0.0147(6) 0.0178(7) 0.0005(5) -0.0033(5) 0.0017(5)
C00P 0.0131(6) 0.0127(6) 0.0141(6) -0.0031(5) -0.0008(5) -0.0010(5)
C00Q 0.0189(7) 0.0167(6) 0.0200(7) -0.0086(5) -0.0004(5) -0.0038(5)
C00R 0.0206(7) 0.0210(7) 0.0166(7) -0.0093(6) -0.0021(5) -0.0013(5)
C00S 0.0161(6) 0.0133(6) 0.0109(6) -0.0009(5) 0.0005(5) -0.0036(5)
C00T 0.0183(6) 0.0190(7) 0.0111(6) -0.0029(5) 0.0003(5) -0.0009(5)
C00U 0.0162(7) 0.0222(7) 0.0220(7) -0.0019(6) -0.0067(5) 0.0024(5)
C00V 0.0207(7) 0.0262(7) 0.0144(6) -0.0041(6) 0.0032(5) -0.0093(6)
C00W 0.0263(8) 0.0337(9) 0.0186(7) -0.0042(7) -0.0067(6) 0.0046(7)
C00X 0.0262(8) 0.0153(7) 0.0212(7) -0.0009(6) -0.0050(6) -0.0016(6)

loop_
_atom_type_symbol
_atom_type_description
_atom_type_scat_dispersion_real
_atom_type_scat_dispersion_imag
_atom_type_scat_source
C C 0.0033 0.0016 'International Tables Vol C Tables 4.2.6.8 and 6.1.1.4'
H H 0.0000 0.0000 'International Tables Vol C Tables 4.2.6.8 and 6.1.1.4'
F F 0.0171 0.0103 'International Tables Vol C Tables 4.2.6.8 and 6.1.1.4'
I I -0.4742 1.8119 'International Tables Vol C Tables 4.2.6.8 and 6.1.1.4'
N N 0.0061 0.0033 'International Tables Vol C Tables 4.2.6.8 and 6.1.1.4'
O O 0.0106 0.0060 'International Tables Vol C Tables 4.2.6.8 and 6.1.1.4'

loop_
_geom_angle_atom_site_label_1
_geom_angle_atom_site_label_2
_geom_angle_atom_site_label_3
_geom_angle
_geom_angle_site_symmetry_1
_geom_angle_site_symmetry_3
_geom_angle_publ_flag
O006 I001 N00C 169.28(4) . . ?
C00M I001 O006 79.42(4) . . ?
C00M I001 N00C 90.72(5) . . ?
C00H O005 C00U 116.82(11) . . ?
C00S O006 I001 116.57(8) . . ?
C00N O009 C00O 116.64(10) . . ?
N00D N00C I001 116.95(8) . . ?
N00D N00C C00E 110.47(10) . . ?
C00E N00C I001 132.53(9) . . ?
C00L N00D N00C 106.43(10) . . ?
N00C C00E C00F 107.94(11) . . ?
N00C C00E C00H 129.38(12) . . ?
C00F C00E C00H 122.66(12) . . ?
C00E C00F C00K 119.99(12) . . ?
C00E C00F C00L 103.44(11) . . ?
C00K C00F C00L 136.56(12) . . ?
C00M C00G H00G 121.1 . . ?
C00M C00G C00Q 117.73(13) . . ?
C00Q C00G H00G 121.1 . . ?
O005 C00H C00E 115.74(11) . . ?
O005 C00H C00J 127.64(12) . . ?
C00J C00H C00E 116.62(12) . . ?
C00J C00I H00I 118.9 . . ?
C00K C00I H00I 118.9 . . ?
C00K C00I C00J 122.20(12) . . ?
C00H C00J C00I 121.16(12) . . ?
C00H C00J H00J 119.4 . . ?
C00I C00J H00J 119.4 . . ?
C00F C00K H00K 121.3 . . ?
C00I C00K C00F 117.35(12) . . ?
C00I C00K H00K 121.3 . . ?
N00D C00L C00F 111.71(11) . . ?
N00D C00L C00N 122.25(11) . . ?
C00F C00L C00N 126.03(12) . . ?
C00G C00M I001 122.94(10) . . ?
C00G C00M C00P 123.51(12) . . ?
C00P C00M I001 113.53(9) . . ?
O009 C00N C00L 112.57(11) . . ?
O00B C00N O009 124.91(12) . . ?
O00B C00N C00L 122.51(12) . . ?
O009 C00O H00A 109.5 . . ?
O009 C00O H00B 109.5 . . ?
O009 C00O C00W 110.56(12) . . ?
H00A C00O H00B 108.1 . . ?
C00W C00O H00A 109.5 . . ?
C00W C00O H00B 109.5 . . ?
C00M C00P C00S 117.65(12) . . ?
C00M C00P C00T 117.62(12) . . ?
C00T C00P C00S 124.72(12) . . ?
C00G C00Q H00Q 119.9 . . ?
C00R C00Q C00G 120.26(13) . . ?
C00R C00Q H00Q 119.9 . . ?
C00Q C00R H00R 119.6 . . ?
C00Q C00R C00T 120.89(13) . . ?
C00T C00R H00R 119.6 . . ?
O006 C00S C00P 111.59(11) . . ?
O006 C00S C00V 106.33(11) . . ?
O006 C00S C00X 107.64(11) . . ?
C00P C00S C00V 110.73(11) . . ?
C00P C00S C00X 109.30(11) . . ?
C00V C00S C00X 111.20(11) . . ?
C00P C00T H00T 120.0 . . ?
C00R C00T C00P 119.96(13) . . ?
C00R C00T H00T 120.0 . . ?
O005 C00U H00C 109.5 . . ?
O005 C00U H00D 109.5 . . ?
O005 C00U H00E 109.5 . . ?
H00C C00U H00D 109.5 . . ?
H00C C00U H00E 109.5 . . ?
H00D C00U H00E 109.5 . . ?
F002 C00V C00S 109.72(11) . . ?
F003 C00V F002 107.08(12) . . ?
F003 C00V F00A 107.36(12) . . ?
F003 C00V C00S 112.18(12) . . ?
F00A C00V F002 107.20(12) . . ?
F00A C00V C00S 113.01(12) . . ?
C00O C00W H00F 109.5 . . ?
C00O C00W H00H 109.5 . . ?
C00O C00W H00L 109.5 . . ?
H00F C00W H00H 109.5 . . ?
H00F C00W H00L 109.5 . . ?
H00H C00W H00L 109.5 . . ?
F004 C00X C00S 113.22(12) . . ?
F007 C00X F004 107.20(12) . . ?
F007 C00X F008 107.56(12) . . ?
F007 C00X C00S 112.11(12) . . ?
F008 C00X F004 107.26(13) . . ?
F008 C00X C00S 109.23(12) . . ?

loop_
_geom_bond_atom_site_label_1
_geom_bond_atom_site_label_2
_geom_bond_distance
_geom_bond_site_symmetry_2
_geom_bond_publ_flag
I001 O006 2.1072(9) . ?
I001 N00C 2.1250(11) . ?
I001 C00M 2.1072(13) . ?
F002 C00V 1.3384(18) . ?
F003 C00V 1.3323(17) . ?
F004 C00X 1.3389(18) . ?
O005 C00H 1.3555(16) . ?
O005 C00U 1.4314(16) . ?
O006 C00S 1.3855(16) . ?
F007 C00X 1.3318(17) . ?
F008 C00X 1.3356(19) . ?
O009 C00N 1.3376(16) . ?
O009 C00O 1.4554(16) . ?
F00A C00V 1.3358(17) . ?
O00B C00N 1.2108(16) . ?
N00C N00D 1.3617(15) . ?
N00C C00E 1.3775(16) . ?
N00D C00L 1.3310(17) . ?
C00E C00F 1.3985(18) . ?
C00E C00H 1.4095(18) . ?
C00F C00K 1.4145(18) . ?
C00F C00L 1.4294(18) . ?
C00G H00G 0.9500 . ?
C00G C00M 1.3821(18) . ?
C00G C00Q 1.3922(19) . ?
C00H C00J 1.3812(18) . ?
C00I H00I 0.9500 . ?
C00I C00J 1.4173(19) . ?
C00I C00K 1.3780(19) . ?
C00J H00J 0.9500 . ?
C00K H00K 0.9500 . ?
C00L C00N 1.4748(18) . ?
C00M C00P 1.3874(18) . ?
C00O H00A 0.9900 . ?
C00O H00B 0.9900 . ?
C00O C00W 1.505(2) . ?
C00P C00S 1.5302(18) . ?
C00P C00T 1.3971(19) . ?
C00Q H00Q 0.9500 . ?
C00Q C00R 1.385(2) . ?
C00R H00R 0.9500 . ?
C00R C00T 1.388(2) . ?
C00S C00V 1.5435(19) . ?
C00S C00X 1.5483(19) . ?
C00T H00T 0.9500 . ?
C00U H00C 0.9800 . ?
C00U H00D 0.9800 . ?
C00U H00E 0.9800 . ?
C00W H00F 0.9800 . ?
C00W H00H 0.9800 . ?
C00W H00L 0.9800 . ?

loop_
_geom_torsion_atom_site_label_1
_geom_torsion_atom_site_label_2
_geom_torsion_atom_site_label_3
_geom_torsion_atom_site_label_4
_geom_torsion
_geom_torsion_site_symmetry_1
_geom_torsion_site_symmetry_2
_geom_torsion_site_symmetry_3
_geom_torsion_site_symmetry_4
_geom_torsion_publ_flag
I001 O006 C00S C00P -12.52(13) . . . . ?
I001 O006 C00S C00V -133.35(9) . . . . ?
I001 O006 C00S C00X 107.40(10) . . . . ?
I001 N00C N00D C00L 177.54(8) . . . . ?
I001 N00C C00E C00F -177.63(9) . . . . ?
I001 N00C C00E C00H 3.5(2) . . . . ?
I001 C00M C00P C00S -1.92(15) . . . . ?
I001 C00M C00P C00T 179.21(10) . . . . ?
O005 C00H C00J C00I 179.58(12) . . . . ?
O006 C00S C00V F002 70.25(14) . . . . ?
O006 C00S C00V F003 -48.64(15) . . . . ?
O006 C00S C00V F00A -170.19(12) . . . . ?
O006 C00S C00X F004 -178.66(12) . . . . ?
O006 C00S C00X F007 59.91(15) . . . . ?
O006 C00S C00X F008 -59.21(15) . . . . ?
N00C N00D C00L C00F 0.63(14) . . . . ?
N00C N00D C00L C00N -178.50(11) . . . . ?
N00C C00E C00F C00K -178.08(11) . . . . ?
N00C C00E C00F C00L 0.85(14) . . . . ?
N00C C00E C00H O005 -1.9(2) . . . . ?
N00C C00E C00H C00J 178.04(13) . . . . ?
N00D N00C C00E C00F -0.54(14) . . . . ?
N00D N00C C00E C00H -179.42(13) . . . . ?
N00D C00L C00N O009 -1.05(18) . . . . ?
N00D C00L C00N O00B 178.62(13) . . . . ?
C00E N00C N00D C00L -0.06(14) . . . . ?
C00E C00F C00K C00I 0.05(19) . . . . ?
C00E C00F C00L N00D -0.93(14) . . . . ?
C00E C00F C00L C00N 178.16(12) . . . . ?
C00E C00H C00J C00I -0.39(19) . . . . ?
C00F C00E C00H O005 179.32(12) . . . . ?
C00F C00E C00H C00J -0.70(19) . . . . ?
C00F C00L C00N O009 179.95(12) . . . . ?
C00F C00L C00N O00B -0.4(2) . . . . ?
C00G C00M C00P C00S 176.95(12) . . . . ?
C00G C00M C00P C00T -1.9(2) . . . . ?
C00G C00Q C00R C00T -1.5(2) . . . . ?
C00H C00E C00F C00K 0.89(19) . . . . ?
C00H C00E C00F C00L 179.82(12) . . . . ?
C00J C00I C00K C00F -1.1(2) . . . . ?
C00K C00F C00L N00D 177.73(14) . . . . ?
C00K C00F C00L C00N -3.2(2) . . . . ?
C00K C00I C00J C00H 1.3(2) . . . . ?
C00L C00F C00K C00I -178.45(14) . . . . ?
C00M C00G C00Q C00R 0.0(2) . . . . ?
C00M C00P C00S O006 9.47(16) . . . . ?
C00M C00P C00S C00V 127.70(13) . . . . ?
C00M C00P C00S C00X -109.47(14) . . . . ?
C00M C00P C00T C00R 0.3(2) . . . . ?
C00N O009 C00O C00W -88.70(15) . . . . ?
C00O O009 C00N O00B -0.8(2) . . . . ?
C00O O009 C00N C00L 178.87(11) . . . . ?
C00P C00S C00V F002 -51.14(15) . . . . ?
C00P C00S C00V F003 -170.03(11) . . . . ?
C00P C00S C00V F00A 68.42(16) . . . . ?
C00P C00S C00X F004 -57.30(16) . . . . ?
C00P C00S C00X F007 -178.74(12) . . . . ?
C00P C00S C00X F008 62.15(15) . . . . ?
C00Q C00G C00M I001 -179.47(10) . . . . ?
C00Q C00G C00M C00P 1.8(2) . . . . ?
C00Q C00R C00T C00P 1.3(2) . . . . ?
C00S C00P C00T C00R -178.44(13) . . . . ?
C00T C00P C00S O006 -171.75(12) . . . . ?
C00T C00P C00S C00V -53.51(17) . . . . ?
C00T C00P C00S C00X 69.32(16) . . . . ?
C00U O005 C00H C00E 177.95(12) . . . . ?
C00U O005 C00H C00J -2.0(2) . . . . ?
C00V C00S C00X F004 65.25(16) . . . . ?
C00V C00S C00X F007 -56.19(16) . . . . ?
C00V C00S C00X F008 -175.30(12) . . . . ?
C00X C00S C00V F002 -172.86(12) . . . . ?
C00X C00S C00V F003 68.25(15) . . . . ?
C00X C00S C00V F00A -53.29(16) . . . . ?
